data_1544468
loop_
_publ_author_name
'Hagiwara, T.'
'Yamamura, H.'
'Nomura, K.'
'Igawa, M.'

_publ_section_title
;
 Relationship between crystal structure and oxide-ion conduction in
 Ln2Zr2O7 (Ln = Eu, Nd and La) system deduced by neutron and X-ray
 diffraction
;
_journal_name_full 'Journal of the Ceramic Society of Japan'
_journal_page_first 205
_journal_page_last 210
_journal_volume 121
_journal_year 2013
_chemical_formula_sum 'Eu2 O7 Zr2'
_chemical_name_common 'Eu2Zr2O7 XRD'
_space_group_IT_number 227
_space_group_name_H-M_alt 'F d -3 m'
_symmetry_space_group_name_Hall 'F 4d 2 3 -1d'
_symmetry_space_group_name_H-M 'F d -3 m :1'
_cell_angle_alpha 90
_cell_angle_beta 90
_cell_angle_gamma 90
_cell_formula_units_Z 4
_cell_length_a 10.5560(1)
_cell_length_b 10.5560(1)
_cell_length_c 10.5560(1)
_cell_volume 1176.246(19)
_cod_data_source_file Eu2Zr2O7.cif
_cod_data_source_block Eu2Zr2O7-XRD
_cod_original_formula_sum 'Eu2 Zr2 O7'
_cod_database_code 1544468

loop_
_space_group_symop_operation_xyz
'x, y, z'
'-x, -y+1/2, z+1/2'
'-x+1/2, y+1/2, -z'
'x+1/2, -y, -z+1/2'
'z, x, y'
'z+1/2, -x, -y+1/2'
'-z, -x+1/2, y+1/2'
'-z+1/2, x+1/2, -y'
'y, z, x'
'-y+1/2, z+1/2, -x'
'y+1/2, -z, -x+1/2'
'-y, -z+1/2, x+1/2'
'y+3/4, x+1/4, -z+3/4'
'-y+1/4, -x+1/4, -z+1/4'
'y+1/4, -x+3/4, z+3/4'
'-y+3/4, x+3/4, z+1/4'
'x+3/4, z+1/4, -y+3/4'
'-x+3/4, z+3/4, y+1/4'
'-x+1/4, -z+1/4, -y+1/4'
'x+1/4, -z+3/4, y+3/4'
'z+3/4, y+1/4, -x+3/4'
'z+1/4, -y+3/4, x+3/4'
'-z+3/4, y+3/4, x+1/4'
'-z+1/4, -y+1/4, -x+1/4'
'-x+1/4, -y+1/4, -z+1/4'
'x+1/4, y+3/4, -z+3/4'
'x+3/4, -y+3/4, z+1/4'
'-x+3/4, y+1/4, z+3/4'
'-z+1/4, -x+1/4, -y+1/4'
'-z+3/4, x+1/4, y+3/4'
'z+1/4, x+3/4, -y+3/4'
'z+3/4, -x+3/4, y+1/4'
'-y+1/4, -z+1/4, -x+1/4'
'y+3/4, -z+3/4, x+1/4'
'-y+3/4, z+1/4, x+3/4'
'y+1/4, z+3/4, -x+3/4'
'-y+1/2, -x, z+1/2'
'y, x, z'
'-y, x+1/2, -z+1/2'
'y+1/2, -x+1/2, -z'
'-x+1/2, -z, y+1/2'
'x+1/2, -z+1/2, -y'
'x, z, y'
'-x, z+1/2, -y+1/2'
'-z+1/2, -y, x+1/2'
'-z, y+1/2, -x+1/2'
'z+1/2, -y+1/2, -x'
'z, y, x'
'x, y+1/2, z+1/2'
'-x, -y, z'
'-x+1/2, y, -z+1/2'
'x+1/2, -y+1/2, -z'
'z, x+1/2, y+1/2'
'z+1/2, -x+1/2, -y'
'-z, -x, y'
'-z+1/2, x, -y+1/2'
'y, z+1/2, x+1/2'
'-y+1/2, z, -x+1/2'
'y+1/2, -z+1/2, -x'
'-y, -z, x'
'y+3/4, x+3/4, -z+1/4'
'-y+1/4, -x+3/4, -z+3/4'
'y+1/4, -x+1/4, z+1/4'
'-y+3/4, x+1/4, z+3/4'
'x+3/4, z+3/4, -y+1/4'
'-x+3/4, z+1/4, y+3/4'
'-x+1/4, -z+3/4, -y+3/4'
'x+1/4, -z+1/4, y+1/4'
'z+3/4, y+3/4, -x+1/4'
'z+1/4, -y+1/4, x+1/4'
'-z+3/4, y+1/4, x+3/4'
'-z+1/4, -y+3/4, -x+3/4'
'-x+1/4, -y+3/4, -z+3/4'
'x+1/4, y+1/4, -z+1/4'
'x+3/4, -y+1/4, z+3/4'
'-x+3/4, y+3/4, z+1/4'
'-z+1/4, -x+3/4, -y+3/4'
'-z+3/4, x+3/4, y+1/4'
'z+1/4, x+1/4, -y+1/4'
'z+3/4, -x+1/4, y+3/4'
'-y+1/4, -z+3/4, -x+3/4'
'y+3/4, -z+1/4, x+3/4'
'-y+3/4, z+3/4, x+1/4'
'y+1/4, z+1/4, -x+1/4'
'-y+1/2, -x+1/2, z'
'y, x+1/2, z+1/2'
'-y, x, -z'
'y+1/2, -x, -z+1/2'
'-x+1/2, -z+1/2, y'
'x+1/2, -z, -y+1/2'
'x, z+1/2, y+1/2'
'-x, z, -y'
'-z+1/2, -y+1/2, x'
'-z, y, -x'
'z+1/2, -y, -x+1/2'
'z, y+1/2, x+1/2'
'x+1/2, y, z+1/2'
'-x+1/2, -y+1/2, z'
'-x, y+1/2, -z+1/2'
'x, -y, -z'
'z+1/2, x, y+1/2'
'z, -x, -y'
'-z+1/2, -x+1/2, y'
'-z, x+1/2, -y+1/2'
'y+1/2, z, x+1/2'
'-y, z+1/2, -x+1/2'
'y, -z, -x'
'-y+1/2, -z+1/2, x'
'y+1/4, x+1/4, -z+1/4'
'-y+3/4, -x+1/4, -z+3/4'
'y+3/4, -x+3/4, z+1/4'
'-y+1/4, x+3/4, z+3/4'
'x+1/4, z+1/4, -y+1/4'
'-x+1/4, z+3/4, y+3/4'
'-x+3/4, -z+1/4, -y+3/4'
'x+3/4, -z+3/4, y+1/4'
'z+1/4, y+1/4, -x+1/4'
'z+3/4, -y+3/4, x+1/4'
'-z+1/4, y+3/4, x+3/4'
'-z+3/4, -y+1/4, -x+3/4'
'-x+3/4, -y+1/4, -z+3/4'
'x+3/4, y+3/4, -z+1/4'
'x+1/4, -y+3/4, z+3/4'
'-x+1/4, y+1/4, z+1/4'
'-z+3/4, -x+1/4, -y+3/4'
'-z+1/4, x+1/4, y+1/4'
'z+3/4, x+3/4, -y+1/4'
'z+1/4, -x+3/4, y+3/4'
'-y+3/4, -z+1/4, -x+3/4'
'y+1/4, -z+3/4, x+3/4'
'-y+1/4, z+1/4, x+1/4'
'y+3/4, z+3/4, -x+1/4'
'-y, -x, z'
'y+1/2, x, z+1/2'
'-y+1/2, x+1/2, -z'
'y, -x+1/2, -z+1/2'
'-x, -z, y'
'x, -z+1/2, -y+1/2'
'x+1/2, z, y+1/2'
'-x+1/2, z+1/2, -y'
'-z, -y, x'
'-z+1/2, y+1/2, -x'
'z, -y+1/2, -x+1/2'
'z+1/2, y, x+1/2'
'x+1/2, y+1/2, z'
'-x+1/2, -y, z+1/2'
'-x, y, -z'
'x, -y+1/2, -z+1/2'
'z+1/2, x+1/2, y'
'z, -x+1/2, -y+1/2'
'-z+1/2, -x, y+1/2'
'-z, x, -y'
'y+1/2, z+1/2, x'
'-y, z, -x'
'y, -z+1/2, -x+1/2'
'-y+1/2, -z, x+1/2'
'y+1/4, x+3/4, -z+3/4'
'-y+3/4, -x+3/4, -z+1/4'
'y+3/4, -x+1/4, z+3/4'
'-y+1/4, x+1/4, z+1/4'
'x+1/4, z+3/4, -y+3/4'
'-x+1/4, z+1/4, y+1/4'
'-x+3/4, -z+3/4, -y+1/4'
'x+3/4, -z+1/4, y+3/4'
'z+1/4, y+3/4, -x+3/4'
'z+3/4, -y+1/4, x+3/4'
'-z+1/4, y+1/4, x+1/4'
'-z+3/4, -y+3/4, -x+1/4'
'-x+3/4, -y+3/4, -z+1/4'
'x+3/4, y+1/4, -z+3/4'
'x+1/4, -y+1/4, z+1/4'
'-x+1/4, y+3/4, z+3/4'
'-z+3/4, -x+3/4, -y+1/4'
'-z+1/4, x+3/4, y+3/4'
'z+3/4, x+1/4, -y+3/4'
'z+1/4, -x+1/4, y+1/4'
'-y+3/4, -z+3/4, -x+1/4'
'y+1/4, -z+1/4, x+1/4'
'-y+1/4, z+3/4, x+3/4'
'y+3/4, z+1/4, -x+3/4'
'-y, -x+1/2, z+1/2'
'y+1/2, x+1/2, z'
'-y+1/2, x, -z+1/2'
'y, -x, -z'
'-x, -z+1/2, y+1/2'
'x, -z, -y'
'x+1/2, z+1/2, y'
'-x+1/2, z, -y+1/2'
'-z, -y+1/2, x+1/2'
'-z+1/2, y, -x+1/2'
'z, -y, -x'
'z+1/2, y+1/2, x'

loop_
_atom_site_label
_atom_site_occupancy
_atom_site_fract_x
_atom_site_fract_y
_atom_site_fract_z
_atom_site_adp_type
_atom_site_B_iso_or_equiv
_atom_site_type_symbol
Eu 1.0 0.000000 0.000000 0.000000 Biso 0.810000 Eu
Zr 1.0 0.500000 0.500000 0.500000 Biso 0.810000 Zr
O1 1.0 0.125000 0.125000 0.125000 Biso 1.000000 O
O2 0.4700 0.375000 0.375000 0.375000 Biso 1.000000 O
O3 0.9200 0.4110(10) 0.125000 0.125000 Biso 1.000000 O
